data_4131765
loop_
_publ_author_name
'Schwamm, Ryan J.'
'Lein, Matthias'
'Coles, Martyn P.'
'Fitchett, Christopher M.'

_publ_section_title
;
 Bismuth(III) Complex of the [S<sub>4</sub>]<sup>&#x2022;-</sup> Radical
 Anion: Dimer Formation via Pancake Bonds.
;
_journal_issue 46
_journal_name_full 'Journal of the American Chemical Society'
_journal_page_first 16490
_journal_page_last 16493
_journal_paper_doi 10.1021/jacs.7b10454
_journal_volume 139
_journal_year 2017
_chemical_formula_moiety 'C56 H92 Bi2 N4 O2 S Si4, C6 H14'
_chemical_formula_sum 'C62 H106 Bi2 N4 O2 S Si4'
_chemical_formula_weight 1501.88
_space_group_IT_number 14
_space_group_name_Hall '-P 2yn'
_space_group_name_H-M_alt 'P 1 21/n 1'
_symmetry_cell_setting monoclinic
_symmetry_Int_Tables_number 14
_symmetry_space_group_name_Hall '-P 2yn'
_symmetry_space_group_name_H-M 'P 1 21/n 1'
_atom_sites_solution_hydrogens geom
_audit_conform_dict_location ftp://ftp.iucr.org/pub/cif_core.dic
_audit_conform_dict_name cif_core.dic
_audit_conform_dict_version 2.4.3
_audit_creation_date 2017-04-26T16:40:01-00:00
_audit_creation_method 'WinGX routine CIF_UPDATE'
_cell_angle_alpha 90
_cell_angle_beta 100.0674(13)
_cell_angle_gamma 90
_cell_formula_units_Z 4
_cell_length_a 18.2632(3)
_cell_length_b 17.7081(3)
_cell_length_c 21.6183(3)
_cell_measurement_reflns_used 11131
_cell_measurement_temperature 120.00(10)
_cell_measurement_theta_max 29.176
_cell_measurement_theta_min 3.664
_cell_measurement_wavelength 0.71073
_cell_volume 6883.85(19)
_computing_cell_refinement
;
        CrysAlisPro, Agilent Technologies,
        Version 1.171.37.35h (release 09-02-2015 CrysAlis171 .NET)
        (compiled Feb  9 2015,16:26:32)
;
_computing_data_collection
;
        CrysAlisPro, Agilent Technologies,
        Version 1.171.37.35h (release 09-02-2015 CrysAlis171 .NET)
        (compiled Feb  9 2015,16:26:32)
;
_computing_data_reduction
;
        CrysAlisPro, Agilent Technologies,
        Version 1.171.37.35h (release 09-02-2015 CrysAlis171 .NET)
        (compiled Feb  9 2015,16:26:32)
;
_computing_molecular_graphics 'Ortep for Windows (Farrugia, 2012)'
_computing_publication_material 'WinGX publication routines (Farrugia, 2012)'
_computing_structure_refinement 'SHELXL-2014/6 (Sheldrick, 2014)'
_diffrn_ambient_temperature 120.00(10)
_diffrn_detector 'CCD plate'
_diffrn_detector_area_resol_mean 16.1712
_diffrn_measured_fraction_theta_full 0.9892
_diffrn_measured_fraction_theta_max 0.822
_diffrn_measurement_device 'four-circle diffractometer'
_diffrn_measurement_device_type 'SuperNova, Dual, Cu at zero, EosS2'
_diffrn_measurement_method '\w scans'
_diffrn_orient_matrix_UB_11 0.0123774
_diffrn_orient_matrix_UB_12 -0.0302355
_diffrn_orient_matrix_UB_13 -0.0170449
_diffrn_orient_matrix_UB_21 0.0299279
_diffrn_orient_matrix_UB_22 -0.0065333
_diffrn_orient_matrix_UB_23 0.0251216
_diffrn_orient_matrix_UB_31 -0.0225071
_diffrn_orient_matrix_UB_32 -0.0254325
_diffrn_orient_matrix_UB_33 0.0137809
_diffrn_radiation_monochromator mirror
_diffrn_radiation_probe x-ray
_diffrn_radiation_type 'Mo K\a'
_diffrn_radiation_wavelength 0.71073
_diffrn_reflns_av_R_equivalents 0.0234
_diffrn_reflns_av_unetI/netI 0.0406
_diffrn_reflns_Laue_measured_fraction_full 0.994
_diffrn_reflns_Laue_measured_fraction_max 0.822
_diffrn_reflns_limit_h_max 23
_diffrn_reflns_limit_h_min -23
_diffrn_reflns_limit_k_max 24
_diffrn_reflns_limit_k_min -23
_diffrn_reflns_limit_l_max 29
_diffrn_reflns_limit_l_min -29
_diffrn_reflns_number 26845
_diffrn_reflns_point_group_measured_fraction_full 0.994
_diffrn_reflns_point_group_measured_fraction_max 0.822
_diffrn_reflns_theta_full 26.3154
_diffrn_reflns_theta_max 29.4361
_diffrn_reflns_theta_min 3.3323
_diffrn_source 'SuperNova (Mo) X-ray Source'
_exptl_absorpt_coefficient_mu 5.247
_exptl_absorpt_correction_T_max 0.633
_exptl_absorpt_correction_T_min 0.46
_exptl_absorpt_correction_type gaussian
_exptl_absorpt_process_details
;
        CrysAlisPro, Agilent Technologies,
        Version 1.171.37.35h (release 09-02-2015 CrysAlis171 .NET)
        (compiled Feb  9 2015,16:26:32)
Numerical absorption correction based on gaussian integration over
                        a multifaceted crystal model
        Empirical absorption correction using spherical harmonics,
 implemented in SCALE3 ABSPACK scaling algorithm.
;
_exptl_crystal_colour 'clear yellow'
_exptl_crystal_density_diffrn 1.449
_exptl_crystal_density_method 'not measured'
_exptl_crystal_description needle
_exptl_crystal_F_000 3040
_exptl_crystal_size_max 0.2585
_exptl_crystal_size_mid 0.1665
_exptl_crystal_size_min 0.1079
_refine_diff_density_max 1.167
_refine_diff_density_min -0.933
_refine_diff_density_rms 0.113
_refine_ls_extinction_method none
_refine_ls_goodness_of_fit_ref 1.039
_refine_ls_hydrogen_treatment constr
_refine_ls_matrix_type full
_refine_ls_number_constraints 0
_refine_ls_number_parameters 711
_refine_ls_number_reflns 15680
_refine_ls_number_restraints 0
_refine_ls_restrained_S_all 1.039
_refine_ls_R_factor_all 0.0467
_refine_ls_R_factor_gt 0.0287
_refine_ls_shift/su_max 0.004
_refine_ls_shift/su_mean 0
_refine_ls_structure_factor_coef Fsqd
_refine_ls_weighting_details 'w=1/[\s^2^(Fo^2^)+(0.0203P)^2^+3.8767P] where P=(Fo^2^+2Fc^2^)/3'
_refine_ls_weighting_scheme calc
_refine_ls_wR_factor_gt 0.0561
_refine_ls_wR_factor_ref 0.0631
_reflns_number_gt 12364
_reflns_number_total 15680
_reflns_threshold_expression 'I > 2\s(I)'
_cod_data_source_file ja7b10454_si_002.cif
_cod_data_source_block compound-2a
_cod_original_cell_volume 6883.84(18)
_cod_original_sg_symbol_H-M 'P 21/n'
_cod_database_code 4131765

loop_
_symmetry_equiv_pos_as_xyz
'x, y, z'
'-x+1/2, y+1/2, -z+1/2'
'-x, -y, -z'
'x-1/2, -y-1/2, z-1/2'

loop_
_atom_site_label
_atom_site_type_symbol
_atom_site_fract_x
_atom_site_fract_y
_atom_site_fract_z
_atom_site_U_iso_or_equiv
_atom_site_adp_type
_atom_site_occupancy
_atom_site_calc_flag
_atom_site_disorder_assembly
_atom_site_disorder_group
Bi1 Bi 0.25361(2) 0.21141(2) 0.91071(2) 0.01579(4) Uani 1 d . .
Bi2 Bi 0.25102(2) 0.20731(2) 1.10326(2) 0.01645(4) Uani 1 d . .
S S 0.25815(5) 0.12858(5) 1.00694(3) 0.02097(18) Uani 1 d . .
Si1 Si 0.40635(5) 0.23892(6) 0.84587(4) 0.0218(2) Uani 1 d . .
Si2 Si 0.34385(5) 0.07964(6) 0.83351(4) 0.0210(2) Uani 1 d . .
Si3 Si 0.08641(5) 0.22336(6) 1.15583(4) 0.0207(2) Uani 1 d . .
Si4 Si 0.16602(5) 0.07292(6) 1.17828(4) 0.0219(2) Uani 1 d . .
O1 O 0.39823(13) 0.15059(14) 0.82467(10) 0.0237(5) Uani 1 d . .
O2 O 0.11383(13) 0.14465(15) 1.19065(10) 0.0275(6) Uani 1 d . .
N1 N 0.37010(15) 0.24484(16) 0.91479(11) 0.0184(6) Uani 1 d . .
N2 N 0.26124(15) 0.11542(16) 0.85022(11) 0.0184(6) Uani 1 d . .
N3 N 0.13165(15) 0.23146(16) 1.09223(11) 0.0178(6) Uani 1 d . .
N4 N 0.24782(14) 0.10911(16) 1.16204(11) 0.0176(6) Uani 1 d . .
C1 C 0.39557(18) 0.2962(2) 0.96515(14) 0.0187(7) Uani 1 d . .
C2 C 0.43566(18) 0.2674(2) 1.02304(15) 0.0208(8) Uani 1 d . .
C3 C 0.4607(2) 0.3185(2) 1.07106(16) 0.0295(9) Uani 1 d . .
H3 H 0.4867 0.2999 1.11 0.035 Uiso 1 calc . .
C4 C 0.4492(2) 0.3950(2) 1.06413(17) 0.0338(10) Uani 1 d . .
H4 H 0.4675 0.4284 1.0976 0.041 Uiso 1 calc . .
C5 C 0.4107(2) 0.4226(2) 1.00812(17) 0.0328(9) Uani 1 d . .
H5 H 0.4031 0.4755 1.0031 0.039 Uiso 1 calc . .
C6 C 0.38265(18) 0.3742(2) 0.95863(15) 0.0225(8) Uani 1 d . .
C7 C 0.4543(2) 0.1847(2) 1.03202(15) 0.0242(8) Uani 1 d . .
H7 H 0.4117 0.1556 1.0079 0.029 Uiso 1 calc . .
C8 C 0.4640(2) 0.1583(2) 1.10051(15) 0.0319(9) Uani 1 d . .
H8A H 0.5107 0.1784 1.124 0.048 Uiso 1 calc . .
H8B H 0.4653 0.103 1.1019 0.048 Uiso 1 calc . .
H8C H 0.4223 0.1765 1.1194 0.048 Uiso 1 calc . .
C9 C 0.5230(2) 0.1626(3) 1.00611(18) 0.0436(11) Uani 1 d . .
H9A H 0.5158 0.1749 0.9612 0.065 Uiso 1 calc . .
H9B H 0.5317 0.1082 1.0118 0.065 Uiso 1 calc . .
H9C H 0.566 0.1904 1.0285 0.065 Uiso 1 calc . .
C10 C 0.3384(2) 0.4092(2) 0.89914(16) 0.0264(8) Uani 1 d . .
H10 H 0.3247 0.3676 0.868 0.032 Uiso 1 calc . .
C11 C 0.3841(2) 0.4667(2) 0.86967(19) 0.0401(10) Uani 1 d . .
H11A H 0.3952 0.5101 0.8979 0.06 Uiso 1 calc . .
H11B H 0.3558 0.4836 0.8293 0.06 Uiso 1 calc . .
H11C H 0.4307 0.4433 0.8629 0.06 Uiso 1 calc . .
C12 C 0.2661(2) 0.4451(2) 0.91137(17) 0.0371(10) Uani 1 d . .
H12A H 0.2372 0.4075 0.9301 0.056 Uiso 1 calc . .
H12B H 0.2371 0.4629 0.8716 0.056 Uiso 1 calc . .
H12C H 0.2777 0.4878 0.9402 0.056 Uiso 1 calc . .
C13 C 0.5051(2) 0.2704(2) 0.85944(17) 0.0335(9) Uani 1 d . .
H13A H 0.5376 0.2272 0.873 0.05 Uiso 1 calc . .
H13B H 0.5126 0.3094 0.8921 0.05 Uiso 1 calc . .
H13C H 0.5172 0.291 0.8204 0.05 Uiso 1 calc . .
C14 C 0.3566(2) 0.2933(2) 0.77660(15) 0.0314(9) Uani 1 d . .
H14A H 0.3652 0.2692 0.7377 0.047 Uiso 1 calc . .
H14B H 0.3754 0.3452 0.7783 0.047 Uiso 1 calc . .
H14C H 0.3031 0.2938 0.7776 0.047 Uiso 1 calc . .
C15 C 0.3983(2) 0.0215(2) 0.89698(17) 0.0320(9) Uani 1 d . .
H15A H 0.4494 0.016 0.8894 0.048 Uiso 1 calc . .
H15B H 0.3754 -0.0285 0.8974 0.048 Uiso 1 calc . .
H15C H 0.3988 0.0463 0.9376 0.048 Uiso 1 calc . .
C16 C 0.3234(2) 0.0270(2) 0.75797(16) 0.0332(10) Uani 1 d . .
H16A H 0.3105 0.0628 0.7232 0.05 Uiso 1 calc . .
H16B H 0.2815 -0.0074 0.7588 0.05 Uiso 1 calc . .
H16C H 0.3673 -0.0021 0.7521 0.05 Uiso 1 calc . .
C17 C 0.18862(18) 0.0858(2) 0.82395(14) 0.0196(7) Uani 1 d . .
C18 C 0.16475(19) 0.0155(2) 0.84493(14) 0.0211(8) Uani 1 d . .
C19 C 0.0949(2) -0.0120(2) 0.81768(15) 0.0269(8) Uani 1 d . .
H19 H 0.0792 -0.0597 0.8305 0.032 Uiso 1 calc . .
C20 C 0.0482(2) 0.0288(2) 0.77246(15) 0.0298(9) Uani 1 d . .
H20 H 0.0006 0.0095 0.7548 0.036 Uiso 1 calc . .
C21 C 0.07110(19) 0.0975(2) 0.75327(15) 0.0258(8) Uani 1 d . .
H21 H 0.0385 0.1254 0.7225 0.031 Uiso 1 calc . .
C22 C 0.14081(18) 0.1273(2) 0.77763(14) 0.0210(7) Uani 1 d . .
C23 C 0.2122(2) -0.0317(2) 0.89603(15) 0.0249(8) Uani 1 d . .
H23 H 0.257 -0.0012 0.914 0.03 Uiso 1 calc . .
C24 C 0.1705(2) -0.0510(2) 0.94954(15) 0.0333(10) Uani 1 d . .
H24A H 0.1261 -0.0807 0.933 0.05 Uiso 1 calc . .
H24B H 0.1557 -0.0043 0.9683 0.05 Uiso 1 calc . .
H24C H 0.203 -0.0804 0.9816 0.05 Uiso 1 calc . .
C25 C 0.2392(2) -0.1043(2) 0.86921(18) 0.0384(10) Uani 1 d . .
H25A H 0.1968 -0.1381 0.8561 0.058 Uiso 1 calc . .
H25B H 0.2756 -0.1292 0.9014 0.058 Uiso 1 calc . .
H25C H 0.2624 -0.0922 0.8329 0.058 Uiso 1 calc . .
C26 C 0.1636(2) 0.2006(2) 0.75112(15) 0.0257(8) Uani 1 d . .
H26 H 0.214 0.2138 0.7748 0.031 Uiso 1 calc . .
C27 C 0.1117(2) 0.2656(2) 0.75978(18) 0.0382(10) Uani 1 d . .
H27A H 0.0615 0.2543 0.7373 0.057 Uiso 1 calc . .
H27B H 0.1297 0.3121 0.743 0.057 Uiso 1 calc . .
H27C H 0.1104 0.2721 0.8046 0.057 Uiso 1 calc . .
C28 C 0.1703(2) 0.1930(2) 0.68148(16) 0.0371(10) Uani 1 d . .
H28A H 0.2054 0.1525 0.6767 0.056 Uiso 1 calc . .
H28B H 0.1883 0.2407 0.6666 0.056 Uiso 1 calc . .
H28C H 0.1215 0.181 0.6567 0.056 Uiso 1 calc . .
C29 C 0.10749(18) 0.28081(19) 1.03983(14) 0.0178(7) Uani 1 d . .
C30 C 0.06048(18) 0.2524(2) 0.98527(14) 0.0197(7) Uani 1 d . .
C31 C 0.0413(2) 0.2999(2) 0.93377(16) 0.0296(9) Uani 1 d . .
H31 H 0.0107 0.2809 0.897 0.036 Uiso 1 calc . .
C32 C 0.0654(2) 0.3740(2) 0.93454(16) 0.0377(11) Uani 1 d . .
H32 H 0.0517 0.4054 0.8987 0.045 Uiso 1 calc . .
C33 C 0.1096(2) 0.4017(2) 0.98773(16) 0.0332(10) Uani 1 d . .
H33 H 0.1258 0.4527 0.9884 0.04 Uiso 1 calc . .
C34 C 0.13118(18) 0.3566(2) 1.04095(14) 0.0213(8) Uani 1 d . .
C35 C 0.02753(19) 0.1737(2) 0.98151(15) 0.0219(8) Uani 1 d . .
H35 H 0.043 0.1486 1.0232 0.026 Uiso 1 calc . .
C36 C 0.0555(2) 0.1258(2) 0.93123(17) 0.0350(10) Uani 1 d . .
H36A H 0.0397 0.1489 0.8899 0.052 Uiso 1 calc . .
H36B H 0.0346 0.0748 0.9312 0.052 Uiso 1 calc . .
H36C H 0.1099 0.123 0.9405 0.052 Uiso 1 calc . .
C37 C -0.05770(19) 0.1759(2) 0.96674(16) 0.0284(9) Uani 1 d . .
H37A H -0.0762 0.2112 0.9954 0.043 Uiso 1 calc . .
H37B H -0.0774 0.1254 0.9721 0.043 Uiso 1 calc . .
H37C H -0.0739 0.1926 0.9233 0.043 Uiso 1 calc . .
C38 C 0.17811(19) 0.3941(2) 1.09813(15) 0.0231(8) Uani 1 d . .
H38 H 0.1873 0.3559 1.1327 0.028 Uiso 1 calc . .
C39 C 0.2537(2) 0.4201(2) 1.08451(15) 0.0297(9) Uani 1 d . .
H39A H 0.2791 0.3775 1.0685 0.045 Uiso 1 calc . .
H39B H 0.2842 0.439 1.1233 0.045 Uiso 1 calc . .
H39C H 0.2463 0.4605 1.0531 0.045 Uiso 1 calc . .
C40 C 0.1369(2) 0.4612(2) 1.12119(17) 0.0350(10) Uani 1 d . .
H40A H 0.1317 0.5016 1.0898 0.052 Uiso 1 calc . .
H40B H 0.1652 0.4799 1.161 0.052 Uiso 1 calc . .
H40C H 0.0875 0.4448 1.1275 0.052 Uiso 1 calc . .
C41 C -0.0156(2) 0.2194(2) 1.12979(18) 0.0359(10) Uani 1 d . .
H41A H -0.029 0.1719 1.1074 0.054 Uiso 1 calc . .
H41B H -0.0315 0.262 1.1017 0.054 Uiso 1 calc . .
H41C H -0.0403 0.2223 1.1665 0.054 Uiso 1 calc . .
C42 C 0.1090(3) 0.2976(3) 1.21680(18) 0.0571(15) Uani 1 d . .
H42A H 0.0874 0.284 1.2537 0.086 Uiso 1 calc . .
H42B H 0.0884 0.346 1.2 0.086 Uiso 1 calc . .
H42C H 0.1631 0.302 1.2289 0.086 Uiso 1 calc . .
C43 C 0.1137(2) 0.0175(2) 1.11214(16) 0.0341(10) Uani 1 d . .
H43A H 0.0632 0.008 1.1199 0.051 Uiso 1 calc . .
H43B H 0.139 -0.0307 1.1087 0.051 Uiso 1 calc . .
H43C H 0.1112 0.046 1.073 0.051 Uiso 1 calc . .
C44 C 0.1844(2) 0.0162(2) 1.25166(16) 0.0315(9) Uani 1 d . .
H44A H 0.2008 0.0496 1.2875 0.047 Uiso 1 calc . .
H44B H 0.2234 -0.0211 1.2487 0.047 Uiso 1 calc . .
H44C H 0.1388 -0.01 1.2574 0.047 Uiso 1 calc . .
C45 C 0.32080(18) 0.0852(2) 1.19212(13) 0.0191(7) Uani 1 d . .
C46 C 0.35202(19) 0.0182(2) 1.17232(14) 0.0220(8) Uani 1 d . .
C47 C 0.4215(2) -0.0048(2) 1.20410(15) 0.0266(8) Uani 1 d . .
H47 H 0.4425 -0.0505 1.1921 0.032 Uiso 1 calc . .
C48 C 0.46071(19) 0.0374(2) 1.25271(15) 0.0303(9) Uani 1 d . .
H48 H 0.5081 0.0208 1.2736 0.036 Uiso 1 calc . .
C49 C 0.43096(19) 0.1032(2) 1.27056(15) 0.0275(9) Uani 1 d . .
H49 H 0.4588 0.1324 1.3033 0.033 Uiso 1 calc . .
C50 C 0.36067(18) 0.1284(2) 1.24182(14) 0.0222(8) Uani 1 d . .
C51 C 0.3126(2) -0.0286(2) 1.11707(14) 0.0234(8) Uani 1 d . .
H51 H 0.2677 0.0001 1.0966 0.028 Uiso 1 calc . .
C52 C 0.3630(2) -0.0408(2) 1.06800(16) 0.0326(9) Uani 1 d . .
H52A H 0.3792 0.0083 1.0543 0.049 Uiso 1 calc . .
H52B H 0.3354 -0.0679 1.0318 0.049 Uiso 1 calc . .
H52C H 0.4066 -0.0705 1.0866 0.049 Uiso 1 calc . .
C53 C 0.2865(2) -0.1050(2) 1.13835(17) 0.0378(10) Uani 1 d . .
H53A H 0.3299 -0.1365 1.1543 0.057 Uiso 1 calc . .
H53B H 0.2558 -0.1304 1.1027 0.057 Uiso 1 calc . .
H53C H 0.2572 -0.0972 1.1717 0.057 Uiso 1 calc . .
C54 C 0.3299(2) 0.1998(2) 1.26639(15) 0.0265(8) Uani 1 d . .
H54 H 0.28 0.2092 1.2401 0.032 Uiso 1 calc . .
C55 C 0.3776(2) 0.2688(2) 1.26069(18) 0.0374(10) Uani 1 d . .
H55A H 0.4274 0.261 1.2853 0.056 Uiso 1 calc . .
H55B H 0.3548 0.3132 1.2766 0.056 Uiso 1 calc . .
H55C H 0.3813 0.2768 1.2165 0.056 Uiso 1 calc . .
C56 C 0.3180(2) 0.1904(2) 1.33448(16) 0.0363(10) Uani 1 d . .
H56A H 0.2873 0.1458 1.3377 0.054 Uiso 1 calc . .
H56B H 0.293 0.2353 1.3472 0.054 Uiso 1 calc . .
H56C H 0.3663 0.1843 1.3621 0.054 Uiso 1 calc . .
C57 C 0.0927(3) 0.5824(3) 0.9026(2) 0.0665(16) Uani 1 d . .
H57A H 0.0772 0.6191 0.8689 0.1 Uiso 1 calc . .
H57B H 0.0486 0.5585 0.9142 0.1 Uiso 1 calc . .
H57C H 0.124 0.5436 0.888 0.1 Uiso 1 calc . .
C58 C 0.1389(4) 0.6247(3) 0.9627(3) 0.081(2) Uani 1 d . .
H58A H 0.1054 0.6584 0.9815 0.097 Uiso 1 calc . .
H58B H 0.1601 0.5871 0.9948 0.097 Uiso 1 calc . .
C59 C 0.1987(3) 0.6689(4) 0.9440(3) 0.0748(17) Uani 1 d . .
H59A H 0.1768 0.7064 0.912 0.09 Uiso 1 calc . .
H59B H 0.2308 0.6349 0.9242 0.09 Uiso 1 calc . .
C60 C 0.2470(4) 0.7107(4) 0.9987(3) 0.101(3) Uani 1 d . .
H60A H 0.2718 0.7526 0.9802 0.121 Uiso 0.723(12) calc A 1
H60B H 0.2127 0.7341 1.0239 0.121 Uiso 0.723(12) calc A 1
H60C H 0.2285 0.7633 0.9982 0.121 Uiso 0.277(12) calc A 2
H60D H 0.2374 0.6873 1.0381 0.121 Uiso 0.277(12) calc A 2
C61 C 0.3026(4) 0.6726(6) 1.0411(4) 0.069(3) Uani 0.723(12) d A 1
H61A H 0.279 0.6318 1.062 0.082 Uiso 0.723(12) calc A 1
H61B H 0.3255 0.7085 1.074 0.082 Uiso 0.723(12) calc A 1
C62 C 0.3629(3) 0.6388(4) 1.0097(3) 0.091(2) Uani 0.723(12) d A 1
H62A H 0.3997 0.6133 1.0412 0.136 Uiso 0.723(12) calc A 1
H62B H 0.3408 0.6023 0.9778 0.136 Uiso 0.723(12) calc A 1
H62C H 0.3874 0.6791 0.9897 0.136 Uiso 0.723(12) calc A 1
C61A C 0.3115(9) 0.7137(11) 1.0018(8) 0.040(5) Uani 0.277(12) d A 2
H61C H 0.3308 0.7473 1.0375 0.048 Uiso 0.277(12) calc A 2
H61D H 0.3207 0.7397 0.9633 0.048 Uiso 0.277(12) calc A 2
C62A C 0.3629(3) 0.6388(4) 1.0097(3) 0.091(2) Uani 0.277(12) d A 2
H62D H 0.4151 0.6532 1.0113 0.136 Uiso 0.277(12) calc A 2
H62E H 0.3576 0.6128 1.0486 0.136 Uiso 0.277(12) calc A 2
H62F H 0.3474 0.6051 0.9739 0.136 Uiso 0.277(12) calc A 2

loop_
_atom_site_aniso_label
_atom_site_aniso_U_11
_atom_site_aniso_U_22
_atom_site_aniso_U_33
_atom_site_aniso_U_23
_atom_site_aniso_U_13
_atom_site_aniso_U_12
Bi1 0.01667(7) 0.01745(7) 0.01302(6) 0.00026(5) 0.00197(4) 0.00038(5)
Bi2 0.01652(7) 0.01891(7) 0.01315(6) -0.00027(5) 0.00045(4) -0.00223(5)
S 0.0269(5) 0.0217(4) 0.0150(4) 0.0007(3) 0.0054(3) 0.0004(4)
Si1 0.0215(5) 0.0287(6) 0.0159(4) -0.0010(4) 0.0057(4) -0.0022(5)
Si2 0.0217(5) 0.0236(5) 0.0172(4) -0.0028(4) 0.0021(4) 0.0033(4)
Si3 0.0254(5) 0.0226(5) 0.0152(4) -0.0013(4) 0.0065(4) -0.0018(4)
Si4 0.0202(5) 0.0258(5) 0.0183(4) 0.0054(4) -0.0004(4) -0.0043(4)
O1 0.0240(13) 0.0285(14) 0.0203(11) -0.0048(11) 0.0090(9) -0.0010(11)
O2 0.0235(13) 0.0402(16) 0.0202(11) 0.0108(11) 0.0081(10) 0.0038(12)
N1 0.0183(15) 0.0217(15) 0.0149(13) 0.0008(12) 0.0025(11) -0.0053(13)
N2 0.0193(15) 0.0210(15) 0.0151(12) -0.0026(12) 0.0038(10) 0.0005(13)
N3 0.0180(15) 0.0234(16) 0.0114(12) -0.0010(11) 0.0005(10) 0.0002(12)
N4 0.0155(14) 0.0201(15) 0.0169(13) 0.0037(12) 0.0021(10) -0.0020(12)
C1 0.0154(17) 0.0238(19) 0.0172(15) -0.0031(14) 0.0037(12) -0.0014(15)
C2 0.0162(17) 0.0257(19) 0.0197(16) -0.0038(15) 0.0007(13) 0.0006(15)
C3 0.025(2) 0.037(2) 0.0249(18) -0.0056(17) -0.0004(15) 0.0039(18)
C4 0.028(2) 0.034(2) 0.036(2) -0.0154(19) -0.0035(16) -0.0011(19)
C5 0.034(2) 0.021(2) 0.044(2) -0.0059(18) 0.0062(18) -0.0005(18)
C6 0.0186(18) 0.0239(19) 0.0255(17) -0.0007(16) 0.0058(13) -0.0012(16)
C7 0.0244(19) 0.026(2) 0.0198(16) -0.0003(15) -0.0023(14) 0.0027(16)
C8 0.030(2) 0.040(2) 0.0247(18) 0.0056(18) 0.0021(15) 0.0035(19)
C9 0.047(3) 0.048(3) 0.040(2) 0.015(2) 0.0207(19) 0.022(2)
C10 0.033(2) 0.023(2) 0.0235(17) 0.0053(16) 0.0066(15) 0.0024(17)
C11 0.054(3) 0.028(2) 0.041(2) 0.0072(19) 0.015(2) -0.001(2)
C12 0.041(2) 0.038(3) 0.031(2) 0.0091(19) 0.0034(17) 0.012(2)
C13 0.030(2) 0.043(3) 0.0295(19) -0.0051(18) 0.0108(16) -0.0048(19)
C14 0.039(2) 0.038(2) 0.0186(17) 0.0041(17) 0.0078(15) -0.0022(19)
C15 0.028(2) 0.031(2) 0.035(2) -0.0012(18) 0.0015(16) 0.0069(18)
C16 0.035(2) 0.040(2) 0.0247(18) -0.0135(18) 0.0061(16) 0.004(2)
C17 0.0218(18) 0.0212(18) 0.0168(15) -0.0083(14) 0.0061(13) 0.0006(15)
C18 0.0253(19) 0.0229(19) 0.0158(15) -0.0065(14) 0.0056(13) -0.0013(16)
C19 0.031(2) 0.028(2) 0.0229(17) -0.0055(16) 0.0080(15) -0.0074(17)
C20 0.022(2) 0.044(3) 0.0228(17) -0.0082(18) 0.0004(14) -0.0077(18)
C21 0.0188(18) 0.038(2) 0.0194(16) -0.0030(16) 0.0000(13) 0.0012(17)
C22 0.0193(18) 0.028(2) 0.0159(15) -0.0042(15) 0.0042(13) 0.0025(16)
C23 0.033(2) 0.0197(18) 0.0209(16) -0.0032(15) 0.0011(14) -0.0080(17)
C24 0.047(3) 0.029(2) 0.0216(18) 0.0038(17) -0.0002(16) -0.0137(19)
C25 0.051(3) 0.023(2) 0.039(2) -0.0019(18) 0.0016(19) 0.003(2)
C26 0.0216(19) 0.031(2) 0.0225(17) 0.0032(16) -0.0011(14) -0.0002(17)
C27 0.046(3) 0.033(2) 0.034(2) 0.0056(19) 0.0011(18) 0.006(2)
C28 0.041(2) 0.045(3) 0.0256(19) 0.0086(18) 0.0056(17) 0.002(2)
C29 0.0165(17) 0.0224(18) 0.0142(14) 0.0006(14) 0.0013(12) -0.0026(15)
C30 0.0180(18) 0.0241(19) 0.0156(15) -0.0030(14) -0.0009(13) -0.0024(15)
C31 0.031(2) 0.034(2) 0.0200(17) 0.0020(16) -0.0056(15) -0.0134(18)
C32 0.049(3) 0.033(2) 0.0236(18) 0.0109(18) -0.0126(17) -0.015(2)
C33 0.039(2) 0.028(2) 0.0289(19) 0.0055(17) -0.0058(16) -0.0124(19)
C34 0.0183(18) 0.0247(19) 0.0198(16) 0.0009(15) 0.0006(13) -0.0037(15)
C35 0.0236(19) 0.0239(19) 0.0167(15) -0.0005(15) -0.0010(13) -0.0040(16)
C36 0.028(2) 0.042(3) 0.036(2) -0.018(2) 0.0071(16) -0.0058(19)
C37 0.024(2) 0.030(2) 0.0305(19) -0.0061(17) 0.0042(15) -0.0040(17)
C38 0.0265(19) 0.0205(18) 0.0197(16) -0.0032(15) -0.0027(14) -0.0048(16)
C39 0.033(2) 0.033(2) 0.0214(17) -0.0051(16) 0.0008(15) -0.0133(18)
C40 0.035(2) 0.033(2) 0.035(2) -0.0090(19) 0.0021(17) -0.0028(19)
C41 0.026(2) 0.050(3) 0.035(2) 0.010(2) 0.0118(16) 0.007(2)
C42 0.097(4) 0.056(3) 0.028(2) -0.022(2) 0.038(2) -0.034(3)
C43 0.029(2) 0.037(2) 0.033(2) 0.0004(18) -0.0049(16) -0.0117(19)
C44 0.027(2) 0.036(2) 0.0304(19) 0.0149(18) 0.0018(16) -0.0021(18)
C45 0.0184(17) 0.0267(19) 0.0116(14) 0.0046(14) 0.0002(12) 0.0012(15)
C46 0.0247(19) 0.027(2) 0.0147(15) 0.0045(14) 0.0039(13) 0.0004(16)
C47 0.027(2) 0.030(2) 0.0234(17) 0.0061(16) 0.0066(15) 0.0072(17)
C48 0.0174(19) 0.047(3) 0.0248(18) 0.0053(18) -0.0015(14) 0.0064(18)
C49 0.0205(19) 0.039(2) 0.0203(17) 0.0019(16) -0.0030(14) -0.0022(18)
C50 0.0195(18) 0.029(2) 0.0178(15) 0.0017(15) 0.0029(13) -0.0018(16)
C51 0.029(2) 0.0218(19) 0.0185(16) -0.0001(15) 0.0008(14) 0.0023(16)
C52 0.042(2) 0.032(2) 0.0242(18) -0.0033(17) 0.0074(16) 0.0072(19)
C53 0.056(3) 0.027(2) 0.0289(19) 0.0053(17) 0.0029(18) -0.002(2)
C54 0.025(2) 0.032(2) 0.0203(16) -0.0035(16) -0.0014(14) 0.0007(17)
C55 0.045(3) 0.033(2) 0.032(2) -0.0073(18) -0.0001(18) -0.007(2)
C56 0.041(2) 0.043(3) 0.0247(19) -0.0103(18) 0.0075(17) -0.001(2)
C57 0.063(4) 0.037(3) 0.093(4) -0.006(3) -0.004(3) 0.014(3)
C58 0.134(6) 0.044(3) 0.070(4) 0.015(3) 0.032(4) 0.039(4)
C59 0.056(4) 0.067(4) 0.101(5) 0.006(4) 0.011(3) 0.020(3)
C60 0.087(6) 0.093(6) 0.107(6) -0.032(4) -0.030(5) 0.022(4)
C61 0.045(5) 0.097(7) 0.066(6) -0.020(5) 0.016(4) -0.021(5)
C62 0.064(4) 0.079(5) 0.117(5) -0.051(4) -0.018(4) 0.011(3)
C61A 0.025(9) 0.054(12) 0.046(10) 0.003(9) 0.021(7) 0.019(8)
C62A 0.064(4) 0.079(5) 0.117(5) -0.051(4) -0.018(4) 0.011(3)

loop_
_atom_type_symbol
_atom_type_description
_atom_type_scat_dispersion_real
_atom_type_scat_dispersion_imag
_atom_type_scat_source
C C 0.0033 0.0016 'International Tables Vol C Tables 4.2.6.8 and 6.1.1.4'
H H 0 0 'International Tables Vol C Tables 4.2.6.8 and 6.1.1.4'
N N 0.0061 0.0033 'International Tables Vol C Tables 4.2.6.8 and 6.1.1.4'
O O 0.0106 0.006 'International Tables Vol C Tables 4.2.6.8 and 6.1.1.4'
Si Si 0.0817 0.0704 'International Tables Vol C Tables 4.2.6.8 and 6.1.1.4'
S S 0.1246 0.1234 'International Tables Vol C Tables 4.2.6.8 and 6.1.1.4'
Bi Bi -4.1077 10.2566 'International Tables Vol C Tables 4.2.6.8 and 6.1.1.4'

loop_
_exptl_crystal_face_index_h
_exptl_crystal_face_index_k
_exptl_crystal_face_index_l
_exptl_crystal_face_perp_dist
-17 -6 25 0.0672
-1 -7 29 0.0677
-4 17 22 0.0551
-1 -20 -17 0.0457
1 25 -3 0.0766
-25 -3 1 0.0835
16 16 -16 0.097
23 6 6 0.135
3 -15 23 0.0852
-18 5 24 0.0703
-1 19 -20 0.086
3 -17 -22 0.0514
7 -21 -15 0.066
12 -18 13 0.1066
12 -9 22 0.1065
1 24 6 0.0754
26 -1 -4 0.1429
-3 11 27 0.0578
17 12 -21 0.0991
25 3 -1 0.1509
6 19 17 0.0656
-10 -18 19 0.0679

loop_
_geom_angle_atom_site_label_1
_geom_angle_atom_site_label_2
_geom_angle_atom_site_label_3
_geom_angle
N2 Bi1 N1 94.12(10)
N2 Bi1 S 92.58(7)
N1 Bi1 S 103.33(7)
N4 Bi2 N3 95.30(10)
N4 Bi2 S 92.93(7)
N3 Bi2 S 102.20(7)
Bi2 S Bi1 110.97(3)
O1 Si1 N1 105.65(13)
O1 Si1 C13 111.68(16)
N1 Si1 C13 110.56(15)
O1 Si1 C14 105.09(15)
N1 Si1 C14 116.73(16)
C13 Si1 C14 107.06(18)
O1 Si2 N2 108.22(14)
O1 Si2 C15 104.77(16)
N2 Si2 C15 114.95(15)
O1 Si2 C16 108.41(16)
N2 Si2 C16 108.51(15)
C15 Si2 C16 111.72(18)
O2 Si3 N3 106.78(14)
O2 Si3 C41 108.77(17)
N3 Si3 C41 110.89(15)
O2 Si3 C42 105.48(19)
N3 Si3 C42 115.37(17)
C41 Si3 C42 109.2(2)
O2 Si4 N4 107.21(14)
O2 Si4 C43 107.45(16)
N4 Si4 C43 112.90(16)
O2 Si4 C44 107.68(16)
N4 Si4 C44 110.02(15)
C43 Si4 C44 111.33(18)
Si1 O1 Si2 137.13(15)
Si3 O2 Si4 137.08(15)
C1 N1 Si1 124.7(2)
C1 N1 Bi1 112.7(2)
Si1 N1 Bi1 117.49(13)
C17 N2 Si2 123.9(2)
C17 N2 Bi1 111.8(2)
Si2 N2 Bi1 124.33(14)
C29 N3 Si3 123.6(2)
C29 N3 Bi2 111.5(2)
Si3 N3 Bi2 120.09(13)
C45 N4 Si4 124.6(2)
C45 N4 Bi2 112.6(2)
Si4 N4 Bi2 122.31(14)
C6 C1 C2 119.3(3)
C6 C1 N1 121.4(3)
C2 C1 N1 119.2(3)
C3 C2 C1 118.2(3)
C3 C2 C7 119.9(3)
C1 C2 C7 121.9(3)
C4 C3 C2 122.3(3)
C4 C3 H3 118.8
C2 C3 H3 118.8
C3 C4 C5 119.4(3)
C3 C4 H4 120.3
C5 C4 H4 120.3
C4 C5 C6 121.2(4)
C4 C5 H5 119.4
C6 C5 H5 119.4
C5 C6 C1 119.6(3)
C5 C6 C10 117.8(3)
C1 C6 C10 122.6(3)
C2 C7 C9 112.7(3)
C2 C7 C8 113.9(3)
C9 C7 C8 108.4(3)
C2 C7 H7 107.2
C9 C7 H7 107.2
C8 C7 H7 107.2
C7 C8 H8A 109.5
C7 C8 H8B 109.5
H8A C8 H8B 109.5
C7 C8 H8C 109.5
H8A C8 H8C 109.5
H8B C8 H8C 109.5
C7 C9 H9A 109.5
C7 C9 H9B 109.5
H9A C9 H9B 109.5
C7 C9 H9C 109.5
H9A C9 H9C 109.5
H9B C9 H9C 109.5
C11 C10 C6 112.0(3)
C11 C10 C12 110.3(3)
C6 C10 C12 111.7(3)
C11 C10 H10 107.5
C6 C10 H10 107.5
C12 C10 H10 107.5
C10 C11 H11A 109.5
C10 C11 H11B 109.5
H11A C11 H11B 109.5
C10 C11 H11C 109.5
H11A C11 H11C 109.5
H11B C11 H11C 109.5
C10 C12 H12A 109.5
C10 C12 H12B 109.5
H12A C12 H12B 109.5
C10 C12 H12C 109.5
H12A C12 H12C 109.5
H12B C12 H12C 109.5
Si1 C13 H13A 109.5
Si1 C13 H13B 109.5
H13A C13 H13B 109.5
Si1 C13 H13C 109.5
H13A C13 H13C 109.5
H13B C13 H13C 109.5
Si1 C14 H14A 109.5
Si1 C14 H14B 109.5
H14A C14 H14B 109.5
Si1 C14 H14C 109.5
H14A C14 H14C 109.5
H14B C14 H14C 109.5
Si2 C15 H15A 109.5
Si2 C15 H15B 109.5
H15A C15 H15B 109.5
Si2 C15 H15C 109.5
H15A C15 H15C 109.5
H15B C15 H15C 109.5
Si2 C16 H16A 109.5
Si2 C16 H16B 109.5
H16A C16 H16B 109.5
Si2 C16 H16C 109.5
H16A C16 H16C 109.5
H16B C16 H16C 109.5
C22 C17 C18 119.7(3)
C22 C17 N2 120.0(3)
C18 C17 N2 120.3(3)
C19 C18 C17 118.7(3)
C19 C18 C23 118.4(3)
C17 C18 C23 122.9(3)
C20 C19 C18 121.5(4)
C20 C19 H19 119.3
C18 C19 H19 119.3
C21 C20 C19 119.5(3)
C21 C20 H20 120.2
C19 C20 H20 120.2
C20 C21 C22 121.8(3)
C20 C21 H21 119.1
C22 C21 H21 119.1
C21 C22 C17 118.8(3)
C21 C22 C26 118.5(3)
C17 C22 C26 122.6(3)
C25 C23 C18 111.5(3)
C25 C23 C24 109.6(3)
C18 C23 C24 112.0(3)
C25 C23 H23 107.9
C18 C23 H23 107.9
C24 C23 H23 107.9
C23 C24 H24A 109.5
C23 C24 H24B 109.5
H24A C24 H24B 109.5
C23 C24 H24C 109.5
H24A C24 H24C 109.5
H24B C24 H24C 109.5
C23 C25 H25A 109.5
C23 C25 H25B 109.5
H25A C25 H25B 109.5
C23 C25 H25C 109.5
H25A C25 H25C 109.5
H25B C25 H25C 109.5
C22 C26 C27 112.6(3)
C22 C26 C28 111.8(3)
C27 C26 C28 110.1(3)
C22 C26 H26 107.3
C27 C26 H26 107.3
C28 C26 H26 107.3
C26 C27 H27A 109.5
C26 C27 H27B 109.5
H27A C27 H27B 109.5
C26 C27 H27C 109.5
H27A C27 H27C 109.5
H27B C27 H27C 109.5
C26 C28 H28A 109.5
C26 C28 H28B 109.5
H28A C28 H28B 109.5
C26 C28 H28C 109.5
H28A C28 H28C 109.5
H28B C28 H28C 109.5
C34 C29 C30 119.3(3)
C34 C29 N3 121.0(3)
C30 C29 N3 119.7(3)
C31 C30 C29 118.8(3)
C31 C30 C35 118.1(3)
C29 C30 C35 123.1(3)
C32 C31 C30 121.9(3)
C32 C31 H31 119
C30 C31 H31 119
C33 C32 C31 119.2(3)
C33 C32 H32 120.4
C31 C32 H32 120.4
C32 C33 C34 121.6(4)
C32 C33 H33 119.2
C34 C33 H33 119.2
C33 C34 C29 119.2(3)
C33 C34 C38 117.1(3)
C29 C34 C38 123.7(3)
C30 C35 C37 111.5(3)
C30 C35 C36 111.7(3)
C37 C35 C36 108.5(3)
C30 C35 H35 108.3
C37 C35 H35 108.3
C36 C35 H35 108.3
C35 C36 H36A 109.5
C35 C36 H36B 109.5
H36A C36 H36B 109.5
C35 C36 H36C 109.5
H36A C36 H36C 109.5
H36B C36 H36C 109.5
C35 C37 H37A 109.5
C35 C37 H37B 109.5
H37A C37 H37B 109.5
C35 C37 H37C 109.5
H37A C37 H37C 109.5
H37B C37 H37C 109.5
C34 C38 C39 111.9(3)
C34 C38 C40 111.2(3)
C39 C38 C40 109.8(3)
C34 C38 H38 107.9
C39 C38 H38 107.9
C40 C38 H38 107.9
C38 C39 H39A 109.5
C38 C39 H39B 109.5
H39A C39 H39B 109.5
C38 C39 H39C 109.5
H39A C39 H39C 109.5
H39B C39 H39C 109.5
C38 C40 H40A 109.5
C38 C40 H40B 109.5
H40A C40 H40B 109.5
C38 C40 H40C 109.5
H40A C40 H40C 109.5
H40B C40 H40C 109.5
Si3 C41 H41A 109.5
Si3 C41 H41B 109.5
H41A C41 H41B 109.5
Si3 C41 H41C 109.5
H41A C41 H41C 109.5
H41B C41 H41C 109.5
Si3 C42 H42A 109.5
Si3 C42 H42B 109.5
H42A C42 H42B 109.5
Si3 C42 H42C 109.5
H42A C42 H42C 109.5
H42B C42 H42C 109.5
Si4 C43 H43A 109.5
Si4 C43 H43B 109.5
H43A C43 H43B 109.5
Si4 C43 H43C 109.5
H43A C43 H43C 109.5
H43B C43 H43C 109.5
Si4 C44 H44A 109.5
Si4 C44 H44B 109.5
H44A C44 H44B 109.5
Si4 C44 H44C 109.5
H44A C44 H44C 109.5
H44B C44 H44C 109.5
C50 C45 C46 120.2(3)
C50 C45 N4 119.8(3)
C46 C45 N4 120.0(3)
C47 C46 C45 118.4(3)
C47 C46 C51 119.4(3)
C45 C46 C51 122.1(3)
C48 C47 C46 121.4(4)
C48 C47 H47 119.3
C46 C47 H47 119.3
C49 C48 C47 119.8(3)
C49 C48 H48 120.1
C47 C48 H48 120.1
C48 C49 C50 121.7(3)
C48 C49 H49 119.1
C50 C49 H49 119.1
C49 C50 C45 118.4(3)
C49 C50 C54 118.6(3)
C45 C50 C54 123.0(3)
C46 C51 C53 111.9(3)
C46 C51 C52 111.0(3)
C53 C51 C52 109.8(3)
C46 C51 H51 108
C53 C51 H51 108
C52 C51 H51 108
C51 C52 H52A 109.5
C51 C52 H52B 109.5
H52A C52 H52B 109.5
C51 C52 H52C 109.5
H52A C52 H52C 109.5
H52B C52 H52C 109.5
C51 C53 H53A 109.5
C51 C53 H53B 109.5
H53A C53 H53B 109.5
C51 C53 H53C 109.5
H53A C53 H53C 109.5
H53B C53 H53C 109.5
C50 C54 C55 112.9(3)
C50 C54 C56 111.7(3)
C55 C54 C56 110.1(3)
C50 C54 H54 107.3
C55 C54 H54 107.3
C56 C54 H54 107.3
C54 C55 H55A 109.5
C54 C55 H55B 109.5
H55A C55 H55B 109.5
C54 C55 H55C 109.5
H55A C55 H55C 109.5
H55B C55 H55C 109.5
C54 C56 H56A 109.5
C54 C56 H56B 109.5
H56A C56 H56B 109.5
C54 C56 H56C 109.5
H56A C56 H56C 109.5
H56B C56 H56C 109.5
C58 C57 H57A 109.5
C58 C57 H57B 109.5
H57A C57 H57B 109.5
C58 C57 H57C 109.5
H57A C57 H57C 109.5
H57B C57 H57C 109.5
C59 C58 C57 109.9(5)
C59 C58 H58A 109.7
C57 C58 H58A 109.7
C59 C58 H58B 109.7
C57 C58 H58B 109.7
H58A C58 H58B 108.2
C58 C59 C60 113.7(6)
C58 C59 H59A 108.8
C60 C59 H59A 108.8
C58 C59 H59B 108.8
C60 C59 H59B 108.8
H59A C59 H59B 107.7
C61A C60 C59 120.2(11)
C61 C60 C59 121.3(7)
C61 C60 H60A 107
C59 C60 H60A 107
C61 C60 H60B 107
C59 C60 H60B 107
H60A C60 H60B 106.7
C61A C60 H60C 107.3
C59 C60 H60C 107.3
C61A C60 H60D 107.3
C59 C60 H60D 107.3
H60C C60 H60D 106.9
C60 C61 C62 113.1(7)
C60 C61 H61A 109
C62 C61 H61A 109
C60 C61 H61B 109
C62 C61 H61B 109
H61A C61 H61B 107.8
C61 C62 H62A 109.5
C61 C62 H62B 109.5
H62A C62 H62B 109.5
C61 C62 H62C 109.5
H62A C62 H62C 109.5
H62B C62 H62C 109.5
C60 C61A C62A 122.0(16)
C60 C61A H61C 106.8
C62A C61A H61C 106.8
C60 C61A H61D 106.8
C62A C61A H61D 106.8
H61C C61A H61D 106.7
C61A C62A H62D 109.5
C61A C62A H62E 109.5
H62D C62A H62E 109.5
C61A C62A H62F 109.5
H62D C62A H62F 109.5
H62E C62A H62F 109.5

loop_
_geom_bond_atom_site_label_1
_geom_bond_atom_site_label_2
_geom_bond_distance
Bi1 N2 2.164(3)
Bi1 N1 2.195(3)
Bi1 S 2.5349(8)
Bi2 N4 2.161(3)
Bi2 N3 2.193(3)
Bi2 S 2.5281(8)
Si1 O1 1.629(3)
Si1 N1 1.736(3)
Si1 C13 1.861(4)
Si1 C14 1.876(3)
Si2 O1 1.633(3)
Si2 N2 1.732(3)
Si2 C15 1.859(4)
Si2 C16 1.861(3)
Si3 O2 1.621(3)
Si3 N3 1.729(3)
Si3 C41 1.851(4)
Si3 C42 1.856(4)
Si4 O2 1.638(3)
Si4 N4 1.717(3)
Si4 C43 1.855(3)
Si4 C44 1.858(3)
N1 C1 1.432(4)
N2 C17 1.447(4)
N3 C29 1.438(4)
N4 C45 1.441(4)
C1 C6 1.405(5)
C1 C2 1.429(4)
C2 C3 1.393(5)
C2 C7 1.509(5)
C3 C4 1.374(5)
C3 H3 0.95
C4 C5 1.379(5)
C4 H4 0.95
C5 C6 1.396(5)
C5 H5 0.95
C6 C10 1.526(4)
C7 C9 1.512(5)
C7 C8 1.533(4)
C7 H7 1
C8 H8A 0.98
C8 H8B 0.98
C8 H8C 0.98
C9 H9A 0.98
C9 H9B 0.98
C9 H9C 0.98
C10 C11 1.525(5)
C10 C12 1.529(5)
C10 H10 1
C11 H11A 0.98
C11 H11B 0.98
C11 H11C 0.98
C12 H12A 0.98
C12 H12B 0.98
C12 H12C 0.98
C13 H13A 0.98
C13 H13B 0.98
C13 H13C 0.98
C14 H14A 0.98
C14 H14B 0.98
C14 H14C 0.98
C15 H15A 0.98
C15 H15B 0.98
C15 H15C 0.98
C16 H16A 0.98
C16 H16B 0.98
C16 H16C 0.98
C17 C22 1.414(4)
C17 C18 1.419(5)
C18 C19 1.395(5)
C18 C23 1.529(5)
C19 C20 1.383(5)
C19 H19 0.95
C20 C21 1.373(5)
C20 H20 0.95
C21 C22 1.394(5)
C21 H21 0.95
C22 C26 1.507(5)
C23 C25 1.526(5)
C23 C24 1.531(5)
C23 H23 1
C24 H24A 0.98
C24 H24B 0.98
C24 H24C 0.98
C25 H25A 0.98
C25 H25B 0.98
C25 H25C 0.98
C26 C27 1.524(5)
C26 C28 1.538(5)
C26 H26 1
C27 H27A 0.98
C27 H27B 0.98
C27 H27C 0.98
C28 H28A 0.98
C28 H28B 0.98
C28 H28C 0.98
C29 C34 1.409(5)
C29 C30 1.423(4)
C30 C31 1.390(5)
C30 C35 1.515(5)
C31 C32 1.384(5)
C31 H31 0.95
C32 C33 1.374(5)
C32 H32 0.95
C33 C34 1.399(5)
C33 H33 0.95
C34 C38 1.528(4)
C35 C37 1.534(5)
C35 C36 1.536(5)
C35 H35 1
C36 H36A 0.98
C36 H36B 0.98
C36 H36C 0.98
C37 H37A 0.98
C37 H37B 0.98
C37 H37C 0.98
C38 C39 1.533(5)
C38 C40 1.535(5)
C38 H38 1
C39 H39A 0.98
C39 H39B 0.98
C39 H39C 0.98
C40 H40A 0.98
C40 H40B 0.98
C40 H40C 0.98
C41 H41A 0.98
C41 H41B 0.98
C41 H41C 0.98
C42 H42A 0.98
C42 H42B 0.98
C42 H42C 0.98
C43 H43A 0.98
C43 H43B 0.98
C43 H43C 0.98
C44 H44A 0.98
C44 H44B 0.98
C44 H44C 0.98
C45 C50 1.413(4)
C45 C46 1.415(5)
C46 C47 1.395(5)
C46 C51 1.527(4)
C47 C48 1.383(5)
C47 H47 0.95
C48 C49 1.369(5)
C48 H48 0.95
C49 C50 1.398(5)
C49 H49 0.95
C50 C54 1.516(5)
C51 C53 1.531(5)
C51 C52 1.537(5)
C51 H51 1
C52 H52A 0.98
C52 H52B 0.98
C52 H52C 0.98
C53 H53A 0.98
C53 H53B 0.98
C53 H53C 0.98
C54 C55 1.518(5)
C54 C56 1.534(5)
C54 H54 1
C55 H55A 0.98
C55 H55B 0.98
C55 H55C 0.98
C56 H56A 0.98
C56 H56B 0.98
C56 H56C 0.98
C57 C58 1.607(7)
C57 H57A 0.98
C57 H57B 0.98
C57 H57C 0.98
C58 C59 1.457(8)
C58 H58A 0.99
C58 H58B 0.99
C59 C60 1.535(7)
C59 H59A 0.99
C59 H59B 0.99
C60 C61A 1.170(15)
C60 C61 1.415(10)
C60 H60A 0.99
C60 H60B 0.99
C60 H60C 0.99
C60 H60D 0.99
C61 C62 1.516(9)
C61 H61A 0.99
C61 H61B 0.99
C62 H62A 0.98
C62 H62B 0.98
C62 H62C 0.98
C61A C62A 1.616(17)
C61A H61C 0.99
C61A H61D 0.99
C62A H62D 0.98
C62A H62E 0.98
C62A H62F 0.98
